data_2218666
loop_
_publ_author_name
'Pearson, Wayne H.'
'Lanham, Stacey E.'
'Dillner, Debra K.'

_publ_section_title <i>cis</i>-3,3-Dimethyl-3,3a,4,5,6,6a-hexahydro-1<i>H</i>-cyclopenta[<i>c</i>]furan-1,6-dione
_journal_coeditor_code CV2418
_journal_issue 7
_journal_name_full 'Acta Crystallographica Section E'
_journal_page_first o1266
_journal_paper_doi 10.1107/S1600536808017133
_journal_volume 64
_journal_year 2008
_chemical_formula_iupac 'C9 H12 O3'
_chemical_formula_moiety 'C9 H12 O3'
_chemical_formula_sum 'C9 H12 O3'
_chemical_formula_weight 168.19
_chemical_melting_point_gt 355
_chemical_melting_point_lt 357
_chemical_name_systematic
;
<i>cis</i>-3,3-Dimethyl-3,3a,4,5,6,6a-tetrahydro-1<i>H</i>-
cyclopenta[<i>c</i>]furan-1,6-dione
;
_space_group_IT_number 2
_symmetry_cell_setting triclinic
_symmetry_space_group_name_Hall '-P 1'
_symmetry_space_group_name_H-M 'P -1'
_atom_sites_solution_hydrogens geom
_atom_sites_solution_primary direct
_atom_sites_solution_secondary difmap
_audit_creation_method SHELXL-97
_cell_angle_alpha 111.657(2)
_cell_angle_beta 103.571(2)
_cell_angle_gamma 92.809(2)
_cell_formula_units_Z 2
_cell_length_a 6.7333(7)
_cell_length_b 8.2897(8)
_cell_length_c 8.5906(8)
_cell_measurement_reflns_used 4358
_cell_measurement_temperature 173(2)
_cell_measurement_theta_max 27.48
_cell_measurement_theta_min 2.65
_cell_volume 428.30(7)
_computing_cell_refinement 'APEX2 (Bruker, 2007)'
_computing_data_collection 'APEX2 (Bruker, 2007)'
_computing_data_reduction 'APEX2 (Bruker, 2007)'
_computing_molecular_graphics 'SHELXTL (Sheldrick, 2008)'
_computing_publication_material 'SHELXTL (Sheldrick, 2008)'
_computing_structure_refinement 'SHELXTL (Sheldrick, 2008)'
_computing_structure_solution 'SHELXTL (Sheldrick, 2008)'
_diffrn_ambient_temperature 173(2)
_diffrn_detector_area_resol_mean 512
_diffrn_measured_fraction_theta_full 0.998
_diffrn_measured_fraction_theta_max 0.998
_diffrn_measurement_device_type 'Bruker KAPPA APEXII'
_diffrn_measurement_method 'combination of \w and \f'
_diffrn_radiation_monochromator graphite
_diffrn_radiation_source 'fine-focus sealed tube'
_diffrn_radiation_type MoK\a
_diffrn_radiation_wavelength 0.71073
_diffrn_reflns_av_R_equivalents 0.0672
_diffrn_reflns_av_sigmaI/netI 0.0348
_diffrn_reflns_limit_h_max 8
_diffrn_reflns_limit_h_min -8
_diffrn_reflns_limit_k_max 10
_diffrn_reflns_limit_k_min -10
_diffrn_reflns_limit_l_max 11
_diffrn_reflns_limit_l_min -11
_diffrn_reflns_number 9157
_diffrn_reflns_theta_full 27.48
_diffrn_reflns_theta_max 27.48
_diffrn_reflns_theta_min 2.65
_exptl_absorpt_coefficient_mu 0.097
_exptl_absorpt_correction_T_max 0.9875
_exptl_absorpt_correction_T_min 0.9343
_exptl_absorpt_correction_type multi-scan
_exptl_absorpt_process_details '(SADABS; Bruker, 2007)'
_exptl_crystal_colour colourless
_exptl_crystal_density_diffrn 1.304
_exptl_crystal_density_meas 1.258
_exptl_crystal_density_method flotation
_exptl_crystal_description 'regular parallelepiped'
_exptl_crystal_F_000 180
_exptl_crystal_size_max 0.33
_exptl_crystal_size_mid 0.16
_exptl_crystal_size_min 0.13
_refine_diff_density_max 0.344
_refine_diff_density_min -0.164
_refine_ls_extinction_method none
_refine_ls_goodness_of_fit_ref 1.062
_refine_ls_hydrogen_treatment constr
_refine_ls_matrix_type full
_refine_ls_number_parameters 111
_refine_ls_number_reflns 1961
_refine_ls_number_restraints 0
_refine_ls_restrained_S_all 1.062
_refine_ls_R_factor_all 0.0452
_refine_ls_R_factor_gt 0.0378
_refine_ls_shift/su_max 0.000
_refine_ls_shift/su_mean 0.000
_refine_ls_structure_factor_coef Fsqd
_refine_ls_weighting_details 'calc w=1/[\s^2^(Fo^2^)+(0.057P)^2^+0.0541P] where P=(Fo^2^+2Fc^2^)/3'
_refine_ls_weighting_scheme calc
_refine_ls_wR_factor_gt 0.1033
_refine_ls_wR_factor_ref 0.1075
_reflns_number_gt 1632
_reflns_number_total 1961
_reflns_threshold_expression I>2\s(I)
_cod_data_source_file cv2418.cif
_cod_data_source_block I
_cod_database_code 2218666
_cod_database_fobs_code 2218666

loop_
_symmetry_equiv_pos_as_xyz
'x, y, z'
'-x, -y, -z'

loop_
_atom_site_type_symbol
_atom_site_label
_atom_site_fract_x
_atom_site_fract_y
_atom_site_fract_z
_atom_site_U_iso_or_equiv
_atom_site_adp_type
_atom_site_calc_flag
_atom_site_refinement_flags
_atom_site_occupancy
C C1 1.03889(16) 0.18603(13) 0.76894(14) 0.0248(3) Uani d . 1
C C2 0.75616(16) 0.19250(14) 0.88370(14) 0.0252(3) Uani d . 1
C C3 0.67417(18) 0.39922(14) 0.71460(15) 0.0295(3) Uani d . 1
H H3A 0.5373 0.4352 0.7209 0.035 Uiso calc R 1
H H3B 0.7814 0.4840 0.8164 0.035 Uiso calc R 1
C C4 0.7176(2) 0.38907(16) 0.54419(17) 0.0347(3) Uani d . 1
H H4A 0.5888 0.3489 0.4478 0.042 Uiso calc R 1
H H4B 0.7811 0.5049 0.5563 0.042 Uiso calc R 1
C C5 0.86639(18) 0.25662(15) 0.51197(15) 0.0291(3) Uani d . 1
C C6 0.84742(15) 0.14672(13) 0.61779(13) 0.0219(2) Uani d . 1
H H6 0.8134 0.0185 0.5424 0.026 Uiso calc R 1
C C7 0.67906(15) 0.21095(13) 0.70880(13) 0.0218(2) Uani d . 1
H H7 0.5426 0.1354 0.6403 0.026 Uiso calc R 1
C C8 0.70323(19) 0.32707(17) 1.03822(15) 0.0340(3) Uani d . 1
H H8A 0.7730 0.3122 1.1447 0.051 Uiso calc R 1
H H8B 0.5534 0.3105 1.0213 0.051 Uiso calc R 1
H H8C 0.7491 0.4455 1.0484 0.051 Uiso calc R 1
C C9 0.6960(2) 0.00625(16) 0.86661(18) 0.0367(3) Uani d . 1
H H9A 0.7418 -0.0767 0.7715 0.055 Uiso calc R 1
H H9B 0.5455 -0.0191 0.8417 0.055 Uiso calc R 1
H H9C 0.7619 -0.0054 0.9757 0.055 Uiso calc R 1
O O1 0.98475(11) 0.22286(11) 0.91791(10) 0.0297(2) Uani d . 1
O O2 0.98035(16) 0.23863(12) 0.41910(13) 0.0442(3) Uani d . 1
O O3 1.21632(12) 0.18858(11) 0.76418(12) 0.0374(2) Uani d . 1

loop_
_atom_site_aniso_label
_atom_site_aniso_U_11
_atom_site_aniso_U_22
_atom_site_aniso_U_33
_atom_site_aniso_U_12
_atom_site_aniso_U_13
_atom_site_aniso_U_23
C1 0.0204(5) 0.0238(5) 0.0290(6) 0.0052(4) 0.0081(4) 0.0081(4)
C2 0.0191(5) 0.0320(6) 0.0262(6) 0.0068(4) 0.0083(4) 0.0115(4)
C3 0.0307(6) 0.0276(6) 0.0334(6) 0.0132(4) 0.0132(5) 0.0117(5)
C4 0.0396(7) 0.0349(6) 0.0399(7) 0.0161(5) 0.0172(6) 0.0211(5)
C5 0.0317(6) 0.0280(5) 0.0307(6) 0.0071(4) 0.0131(5) 0.0121(5)
C6 0.0199(5) 0.0204(5) 0.0250(5) 0.0046(4) 0.0088(4) 0.0067(4)
C7 0.0174(5) 0.0238(5) 0.0228(5) 0.0043(4) 0.0066(4) 0.0065(4)
C8 0.0314(6) 0.0449(7) 0.0243(6) 0.0107(5) 0.0112(5) 0.0091(5)
C9 0.0382(7) 0.0392(7) 0.0457(8) 0.0112(5) 0.0213(6) 0.0246(6)
O1 0.0198(4) 0.0411(5) 0.0271(4) 0.0078(3) 0.0051(3) 0.0124(4)
O2 0.0564(6) 0.0452(5) 0.0526(6) 0.0199(4) 0.0381(5) 0.0274(5)
O3 0.0182(4) 0.0444(5) 0.0440(5) 0.0058(3) 0.0102(4) 0.0097(4)

loop_
_atom_type_symbol
_atom_type_description
_atom_type_scat_dispersion_real
_atom_type_scat_dispersion_imag
_atom_type_scat_source
C C 0.0033 0.0016 'International Tables Vol C Tables 4.2.6.8 and 6.1.1.4'
H H 0.0000 0.0000 'International Tables Vol C Tables 4.2.6.8 and 6.1.1.4'
O O 0.0106 0.0060 'International Tables Vol C Tables 4.2.6.8 and 6.1.1.4'

loop_
_geom_angle_atom_site_label_1
_geom_angle_atom_site_label_2
_geom_angle_atom_site_label_3
_geom_angle
O3 C1 O1 122.38(11)
O3 C1 C6 127.55(11)
O1 C1 C6 110.06(8)
O1 C2 C8 106.91(9)
O1 C2 C9 107.27(9)
C8 C2 C9 111.54(10)
O1 C2 C7 102.78(8)
C8 C2 C7 116.17(9)
C9 C2 C7 111.33(9)
C4 C3 C7 104.52(9)
C4 C3 H3A 110.8
C7 C3 H3A 110.8
C4 C3 H3B 110.8
C7 C3 H3B 110.8
H3A C3 H3B 108.9
C5 C4 C3 104.25(9)
C5 C4 H4A 110.9
C3 C4 H4A 110.9
C5 C4 H4B 110.9
C3 C4 H4B 110.9
H4A C4 H4B 108.9
O2 C5 C4 126.95(11)
O2 C5 C6 125.12(10)
C4 C5 C6 107.93(9)
C1 C6 C5 112.00(9)
C1 C6 C7 103.11(8)
C5 C6 C7 106.73(8)
C1 C6 H6 111.5
C5 C6 H6 111.5
C7 C6 H6 111.5
C6 C7 C2 103.16(8)
C6 C7 C3 103.53(8)
C2 C7 C3 117.00(9)
C6 C7 H7 110.8
C2 C7 H7 110.8
C3 C7 H7 110.8
C2 C8 H8A 109.5
C2 C8 H8B 109.5
H8A C8 H8B 109.5
C2 C8 H8C 109.5
H8A C8 H8C 109.5
H8B C8 H8C 109.5
C2 C9 H9A 109.5
C2 C9 H9B 109.5
H9A C9 H9B 109.5
C2 C9 H9C 109.5
H9A C9 H9C 109.5
H9B C9 H9C 109.5
C1 O1 C2 110.98(8)

loop_
_geom_bond_atom_site_label_1
_geom_bond_atom_site_label_2
_geom_bond_distance
C1 O3 1.2043(13)
C1 O1 1.3437(13)
C1 C6 1.5216(15)
C2 O1 1.4879(12)
C2 C8 1.5171(15)
C2 C9 1.5208(16)
C2 C7 1.5367(16)
C3 C4 1.5325(17)
C3 C7 1.5452(15)
C3 H3A 0.9900
C3 H3B 0.9900
C4 C5 1.5162(16)
C4 H4A 0.9900
C4 H4B 0.9900
C5 O2 1.2076(14)
C5 C6 1.5255(16)
C6 C7 1.5322(13)
C6 H6 1.0000
C7 H7 1.0000
C8 H8A 0.9800
C8 H8B 0.9800
C8 H8C 0.9800
C9 H9A 0.9800
C9 H9B 0.9800
C9 H9C 0.9800

loop_
_geom_hbond_atom_site_label_D
_geom_hbond_atom_site_label_H
_geom_hbond_atom_site_label_A
_geom_hbond_site_symmetry_A
_geom_hbond_distance_DH
_geom_hbond_distance_HA
_geom_hbond_distance_DA
_geom_hbond_angle_DHA
_geom_hbond_publ_flag
C6 H6 O3 2_756 1.00 2.51 3.3418(13) 140.3 yes
C4 H4B O2 2_766 0.99 2.51 3.4821(16) 165.8 yes

loop_
_geom_torsion_atom_site_label_1
_geom_torsion_atom_site_label_2
_geom_torsion_atom_site_label_3
_geom_torsion_atom_site_label_4
_geom_torsion
C7 C3 C4 C5 -34.23(12)
C3 C4 C5 O2 -160.31(13)
C3 C4 C5 C6 19.95(13)
O3 C1 C6 C5 -50.89(15)
O1 C1 C6 C5 127.96(9)
O3 C1 C6 C7 -165.27(11)
O1 C1 C6 C7 13.58(11)
O2 C5 C6 C1 70.16(15)
C4 C5 C6 C1 -110.10(10)
O2 C5 C6 C7 -177.71(11)
C4 C5 C6 C7 2.03(12)
C1 C6 C7 C2 -27.21(10)
C5 C6 C7 C2 -145.34(9)
C1 C6 C7 C3 95.19(9)
C5 C6 C7 C3 -22.94(11)
O1 C2 C7 C6 30.96(9)
C8 C2 C7 C6 147.30(9)
C9 C2 C7 C6 -83.58(10)
O1 C2 C7 C3 -81.93(10)
C8 C2 C7 C3 34.42(13)
C9 C2 C7 C3 163.54(9)
C4 C3 C7 C6 35.35(11)
C4 C3 C7 C2 148.02(9)
O3 C1 O1 C2 -174.31(10)
C6 C1 O1 C2 6.77(11)
C8 C2 O1 C1 -146.96(10)
C9 C2 O1 C1 93.29(11)
C7 C2 O1 C1 -24.16(11)
H6 C6 C7 H7 -26.1

loop_
_cod_related_entry_id
_cod_related_entry_database
_cod_related_entry_code
1 ChemSpider 28708420
